data_7052768
loop_
_publ_author_name
'Lejeune, Manuel'
'Grosshans, Philippe'
'Berclaz, Th\'eo'
'Sidorenkova, Helena'
'Besnard, C\'eline'
'Pattison, Phil'
'Geoffroy, Michel'

_publ_section_title
;
 Role of the aromatic bridge on radical ions formation during reduction of
 diphosphaalkenes
;
_journal_issue 11
_journal_name_full 'New Journal of Chemistry'
_journal_page_first 2510
_journal_paper_doi 10.1039/c1nj20314b
_journal_volume 35
_journal_year 2011
_chemical_formula_moiety 'C60 H74 P2'
_chemical_formula_sum 'C60 H74 P2'
_chemical_formula_weight 857.20
_space_group_IT_number 14
_symmetry_cell_setting monoclinic
_symmetry_space_group_name_Hall '-P 2yn'
_symmetry_space_group_name_H-M 'P 1 21/n 1'
_atom_sites_solution_hydrogens geom
_atom_sites_solution_primary direct
_cell_angle_alpha 90
_cell_angle_beta 96.79(5)
_cell_angle_gamma 90
_cell_formula_units_Z 4
_cell_length_a 10.185(10)
_cell_length_b 17.940(5)
_cell_length_c 29.06(2)
_cell_measurement_reflns_used 20430
_cell_measurement_temperature 293
_cell_measurement_theta_max 29
_cell_measurement_theta_min 5
_cell_volume 5273(7)
_computing_cell_refinement 'IPDS (Stoe & Cie, 1996)'
_computing_data_collection 'IPDS (Stoe & Cie, 1996)'
_computing_data_reduction 'XDS (Kabsch 1993)'
_computing_molecular_graphics 'CAMERON (Watkin et al., 1996)'
_computing_publication_material 'CRYSTALS (Betteridge et al., 2003)'
_computing_structure_refinement 'CRYSTALS (Betteridge et al., 2003)'
_computing_structure_solution 'Superflip (Palatinus & Chapuis, 2007)'
_diffrn_ambient_temperature 293
_diffrn_measured_fraction_theta_full 0.990
_diffrn_measured_fraction_theta_max 0.976
_diffrn_measurement_device 'Stoe IPDS'
_diffrn_measurement_device_type Area
_diffrn_measurement_method '\f scans'
_diffrn_radiation_monochromator graphite
_diffrn_radiation_type 'Mo K\a'
_diffrn_radiation_wavelength 0.71073
_diffrn_reflns_av_R_equivalents 0.060
_diffrn_reflns_limit_h_max 12
_diffrn_reflns_limit_h_min -13
_diffrn_reflns_limit_k_max 23
_diffrn_reflns_limit_k_min -23
_diffrn_reflns_limit_l_max 38
_diffrn_reflns_limit_l_min -38
_diffrn_reflns_number 46338
_diffrn_reflns_theta_full 25.454
_diffrn_reflns_theta_max 29.221
_diffrn_reflns_theta_min 4.701
_diffrn_standards_number 0
_exptl_absorpt_coefficient_mu 0.118
_exptl_absorpt_correction_type none
_exptl_crystal_colour white
_exptl_crystal_density_diffrn 1.080
_exptl_crystal_density_method 'not measured'
_exptl_crystal_description unknown
_exptl_crystal_F_000 1856
_exptl_crystal_size_max 0.700
_exptl_crystal_size_mid 0.500
_exptl_crystal_size_min 0.300
_refine_diff_density_max 0.29
_refine_diff_density_min -0.32
_refine_ls_extinction_method None
_refine_ls_goodness_of_fit_ref 0.9830
_refine_ls_hydrogen_treatment none
_refine_ls_matrix_type full
_refine_ls_number_parameters 587
_refine_ls_number_reflns 10255
_refine_ls_number_restraints 30
_refine_ls_R_factor_all 0.0757
_refine_ls_R_factor_gt 0.0501
_refine_ls_shift/su_max 0.0002530
_refine_ls_shift/su_mean 2.1075139
_refine_ls_structure_factor_coef Fsqd
_refine_ls_weighting_details
;
Method, part 1, Chebychev polynomial, (Watkin, 1994, Prince, 1982)
[weight] = 1.0/[A~0~*T~0~(x)+A~1~*T~1~(x) ... +A~n-1~]*T~n-1~(x)]
where A~i~ are the Chebychev coefficients listed below and x= Fcalc/Fmax
Method = Robust Weighting (Prince, 1982)
W = [weight] * [1-(deltaF/6*sigmaF)^2^]^2^
A~i~ are:
0.124E+04 0.166E+04 890. 245.
;
_refine_ls_weighting_scheme calc
_refine_ls_wR_factor_all 0.0811
_refine_ls_wR_factor_gt 0.0696
_refine_ls_wR_factor_ref 0.0811
_reflns_limit_h_max 13
_reflns_limit_h_min -13
_reflns_limit_k_max 23
_reflns_limit_k_min 0
_reflns_limit_l_max 38
_reflns_limit_l_min 0
_reflns_number_gt 7342
_reflns_number_total 10372
_reflns_threshold_expression I>2.0\s(I)
_oxford_diffrn_Wilson_B_factor 3.85
_oxford_diffrn_Wilson_scale 0.04
_oxford_refine_ls_r_factor_ref 0.0757
_oxford_refine_ls_scale 5.94(5)
_oxford_reflns_number_all 10255
_oxford_reflns_threshold_expression_ref I>-10.0\s(I)
_cod_data_source_file c1nj20314b.txt
_cod_data_source_block geml2
_cod_depositor_comments
;
The following automatic conversions were performed:

'_symmetry_cell_setting' value 'Monoclinic' changed to 'monoclinic'
according to /home/saulius/struct/CIF-dictionaries/cif_core.dic
dictionary named 'cif_core.dic' version 2.4.1 from 2010-06-29.

Automatic conversion script
Id: cif_fix_values 1715 2011-07-08 13:25:40Z adriana 
;
_cod_original_cell_volume 5272(7)
_cod_original_sg_symbol_H-M 'P 1 21/n 1 '
_cod_database_code 7052768

loop_
_symmetry_equiv_pos_as_xyz
x,y,z
-x,-y,-z
-x+1/2,y+1/2,-z+1/2
x+1/2,-y+1/2,z+1/2

loop_
_atom_site_label
_atom_site_type_symbol
_atom_site_fract_x
_atom_site_fract_y
_atom_site_fract_z
_atom_site_U_iso_or_equiv
_atom_site_occupancy
_atom_site_adp_type
_atom_site_refinement_flags_posn
_atom_site_refinement_flags_adp
_atom_site_refinement_flags_occupancy
_atom_site_disorder_group
P1a P 0.44671(7) 0.11410(4) 0.23450(2) 0.0615 1.0000 Uani . . . .
C14a C 0.3332(2) 0.18189(12) 0.25725(7) 0.0462 1.0000 Uani . . . .
C15a C 0.1953(2) 0.16561(12) 0.25647(7) 0.0489 1.0000 Uani . . . .
C22a C 0.1287(2) 0.08973(13) 0.24169(9) 0.0643 1.0000 Uani . . . .
C220a C 0.1225(3) 0.07599(15) 0.18965(8) 0.0764 1.0000 Uani . . . .
H51 H 0.0723 0.0310 0.1814 0.1106 1.0000 Uiso R . . .
H52 H 0.2103 0.0704 0.1797 0.1100 1.0000 Uiso R . . .
H53 H 0.0772 0.1175 0.1728 0.1102 1.0000 Uiso R . . .
C221a C 0.2003(3) 0.02591(15) 0.26933(10) 0.0973 1.0000 Uani . . . .
H93 H 0.1576 -0.0210 0.2591 0.1438 1.0000 Uiso R . . .
H92 H 0.1879 0.0354 0.3013 0.1446 1.0000 Uiso R . . .
H91 H 0.2958 0.0237 0.2661 0.1444 1.0000 Uiso R . . .
C222a C -0.0171(3) 0.08663(17) 0.25230(11) 0.1084 1.0000 Uani . . . .
H133 H -0.0529 0.0376 0.2451 0.1539 1.0000 Uiso R . . .
H132 H -0.0184 0.0950 0.2857 0.1548 1.0000 Uiso R . . .
H131 H -0.0701 0.1257 0.2349 0.1550 1.0000 Uiso R . . .
C16a C 0.1145(2) 0.22030(12) 0.27169(7) 0.0519 1.0000 Uani . . . .
C17a C 0.1598(2) 0.28832(11) 0.28929(7) 0.0467 1.0000 Uani . . . .
C20a C 0.0626(2) 0.34449(13) 0.30593(8) 0.0585 1.0000 Uani . . . .
C200a C 0.1320(3) 0.41101(15) 0.33059(11) 0.0913 1.0000 Uani . . . .
H202 H 0.0648 0.4419 0.3422 0.1321 1.0000 Uiso R . . .
H201 H 0.1940 0.3925 0.3563 0.1331 1.0000 Uiso R . . .
H203 H 0.1775 0.4377 0.3076 0.1335 1.0000 Uiso R . . .
C201a C -0.0302(3) 0.37303(19) 0.26436(11) 0.1085 1.0000 Uani . . . .
H242 H -0.0920 0.4084 0.2746 0.1611 1.0000 Uiso R . . .
H243 H 0.0247 0.3993 0.2441 0.1617 1.0000 Uiso R . . .
H241 H -0.0751 0.3292 0.2493 0.1615 1.0000 Uiso R . . .
C202a C -0.0181(3) 0.30658(17) 0.34068(12) 0.1109 1.0000 Uani . . . .
H281 H -0.0802 0.3416 0.3507 0.1580 1.0000 Uiso R . . .
H283 H 0.0405 0.2928 0.3674 0.1601 1.0000 Uiso R . . .
H282 H -0.0651 0.2633 0.3266 0.1591 1.0000 Uiso R . . .
C18a C 0.2940(2) 0.30105(12) 0.29185(7) 0.0486 1.0000 Uani . . . .
C19a C 0.38355(19) 0.24988(12) 0.27681(7) 0.0462 1.0000 Uani . . . .
C21a C 0.5326(2) 0.27208(14) 0.28434(8) 0.0581 1.0000 Uani . . . .
C210a C 0.5852(3) 0.28965(19) 0.23865(9) 0.0967 1.0000 Uani . . . .
H352 H 0.6759 0.3042 0.2455 0.1406 1.0000 Uiso R . . .
H351 H 0.5335 0.3300 0.2221 0.1417 1.0000 Uiso R . . .
H353 H 0.5823 0.2458 0.2187 0.1403 1.0000 Uiso R . . .
C211a C 0.5561(3) 0.34333(18) 0.31404(11) 0.1045 1.0000 Uani . . . .
H391 H 0.6512 0.3533 0.3185 0.1491 1.0000 Uiso R . . .
H393 H 0.5208 0.3343 0.3434 0.1499 1.0000 Uiso R . . .
H392 H 0.5078 0.3833 0.2966 0.1504 1.0000 Uiso R . . .
C212a C 0.6157(3) 0.21191(19) 0.31128(11) 0.1114 1.0000 Uani . . . .
H431 H 0.7023 0.2312 0.3212 0.1649 1.0000 Uiso R . . .
H432 H 0.5715 0.1985 0.3380 0.1666 1.0000 Uiso R . . .
H433 H 0.6218 0.1686 0.2920 0.1664 1.0000 Uiso R . . .
H321 H 0.3261 0.3445 0.3045 0.0574 1.0000 Uiso R . . .
H171 H 0.0234 0.2095 0.2702 0.0613 1.0000 Uiso R . . .
C1a C 0.43753(19) 0.13425(12) 0.17846(7) 0.0497 1.0000 Uani . . . .
C2a C 0.51456(19) 0.09511(11) 0.14617(7) 0.0456 1.0000 Uani . . . .
C3a C 0.46202(19) 0.08204(11) 0.10038(7) 0.0465 1.0000 Uani . . . .
C4a C 0.53063(18) 0.04114(11) 0.07050(7) 0.0452 1.0000 Uani . . . .
C5a C 0.65700(19) 0.01377(11) 0.08489(7) 0.0449 1.0000 Uani . . . .
C6a C 0.7099(2) 0.02733(12) 0.13047(7) 0.0524 1.0000 Uani . . . .
C7a C 0.6412(2) 0.06725(13) 0.16064(7) 0.0537 1.0000 Uani . . . .
H551 H 0.6806 0.0759 0.1917 0.0639 1.0000 Uiso R . . .
H541 H 0.7943 0.0086 0.1410 0.0598 1.0000 Uiso R . . .
C8a C 0.73292(19) -0.03344(11) 0.05452(7) 0.0458 1.0000 Uani . . . .
C13 C 0.78023(18) -0.01020(11) 0.01193(7) 0.0425 1.0000 Uani . . . .
C8b C 0.76642(18) 0.06267(12) -0.00849(7) 0.0443 1.0000 Uani . . . .
C5b C 0.69720(19) 0.12766(11) 0.01031(7) 0.0444 1.0000 Uani . . . .
C6b C 0.74396(19) 0.16456(11) 0.05112(7) 0.0480 1.0000 Uani . . . .
C7b C 0.6794(2) 0.22649(12) 0.06601(7) 0.0510 1.0000 Uani . . . .
C2b C 0.5641(2) 0.25408(11) 0.04012(7) 0.0480 1.0000 Uani . . . .
C3b C 0.5200(2) 0.21791(12) -0.00110(8) 0.0536 1.0000 Uani . . . .
C4b C 0.5846(2) 0.15624(12) -0.01584(7) 0.0510 1.0000 Uani . . . .
H661 H 0.5517 0.1334 -0.0433 0.0593 1.0000 Uiso R . . .
H651 H 0.4432 0.2361 -0.0202 0.0637 1.0000 Uiso R . . .
C1b C 0.4922(2) 0.31891(12) 0.05526(8) 0.0546 1.0000 Uani . . . .
P1b P 0.49656(7) 0.34844(4) 0.10941(2) 0.0679 1.0000 Uani . . . .
C14b C 0.3902(2) 0.43245(12) 0.10165(7) 0.0515 1.0000 Uani . . . .
C19b C 0.4473(2) 0.50287(13) 0.09339(8) 0.0545 1.0000 Uani . . . .
C21b C 0.5992(2) 0.51948(15) 0.09686(9) 0.0702 1.0000 Uani . . . .
C210b C 0.6582(3) 0.49105(18) 0.05408(11) 0.1013 1.0000 Uani . . . .
H741 H 0.7520 0.5029 0.0556 0.1494 1.0000 Uiso R . . .
H742 H 0.6108 0.5148 0.0265 0.1501 1.0000 Uiso R . . .
H743 H 0.6482 0.4376 0.0510 0.1497 1.0000 Uiso R . . .
C211b C 0.6274(3) 0.60393(16) 0.10023(12) 0.1052 1.0000 Uani . . . .
H782 H 0.7233 0.6128 0.1061 0.1556 1.0000 Uiso R . . .
H781 H 0.5855 0.6251 0.1252 0.1557 1.0000 Uiso R . . .
H783 H 0.5923 0.6280 0.0719 0.1569 1.0000 Uiso R . . .
C212b C 0.6752(3) 0.4857(2) 0.14116(11) 0.1126 1.0000 Uani . . . .
H821 H 0.7647 0.5040 0.1453 0.1693 1.0000 Uiso R . . .
H823 H 0.6347 0.4960 0.1687 0.1704 1.0000 Uiso R . . .
H822 H 0.6803 0.4318 0.1380 0.1700 1.0000 Uiso R . . .
C18b C 0.3626(2) 0.56219(12) 0.08105(8) 0.0553 1.0000 Uani . . . .
C17b C 0.2262(2) 0.55700(11) 0.07764(7) 0.0484 1.0000 Uani . . . .
C16b C 0.1743(2) 0.48933(12) 0.08910(7) 0.0497 1.0000 Uani . . . .
C15b C 0.2513(2) 0.42677(12) 0.10222(7) 0.0494 1.0000 Uani . . . .
C22b C 0.1781(2) 0.35650(12) 0.11791(8) 0.0590 1.0000 Uani . . . .
C220b C 0.0332(2) 0.37431(15) 0.12542(10) 0.0829 1.0000 Uani . . . .
H912 H -0.0026 0.3309 0.1402 0.1190 1.0000 Uiso R . . .
H913 H 0.0341 0.4180 0.1451 0.1194 1.0000 Uiso R . . .
H911 H -0.0183 0.3839 0.0954 0.1201 1.0000 Uiso R . . .
C221b C 0.2450(3) 0.32878(15) 0.16494(9) 0.0807 1.0000 Uani . . . .
H951 H 0.1951 0.2873 0.1754 0.1176 1.0000 Uiso R . . .
H953 H 0.2440 0.3683 0.1866 0.1192 1.0000 Uiso R . . .
H952 H 0.3367 0.3130 0.1636 0.1183 1.0000 Uiso R . . .
C222b C 0.1714(3) 0.29353(15) 0.08212(10) 0.0841 1.0000 Uani . . . .
H992 H 0.1064 0.2556 0.0886 0.1221 1.0000 Uiso R . . .
H991 H 0.2581 0.2699 0.0814 0.1230 1.0000 Uiso R . . .
H993 H 0.1435 0.3135 0.0515 0.1222 1.0000 Uiso R . . .
H881 H 0.0821 0.4845 0.0880 0.0566 1.0000 Uiso R . . .
C20b C 0.1396(2) 0.62488(12) 0.06375(8) 0.0572 1.0000 Uani D . . .
C200b C -0.0076(3) 0.6103(2) 0.06249(19) 0.0977 0.798(3) Uani D U P 1
C201b C 0.0599(15) 0.6396(8) 0.1049(4) 0.0954 0.202(3) Uani D U P 2
H1051 H -0.0219 0.5951 0.0946 0.1597 0.798(3) Uiso R . P 1
H1063 H 0.0044 0.5991 0.1120 0.1389 0.202(3) Uiso R . P 2
C202b C 0.1783(4) 0.6892(2) 0.09852(15) 0.0963 0.798(3) Uani D U P 1
C203b C 0.2030(14) 0.6965(6) 0.0506(7) 0.1148 0.202(3) Uani D U P 2
H1101 H 0.2551 0.7165 0.0774 0.1710 0.202(3) Uiso R . P 2
H1091 H 0.2725 0.7016 0.0978 0.1587 0.798(3) Uiso R . P 1
C204b C 0.1647(4) 0.6521(2) 0.01563(13) 0.0951 0.798(3) Uani D U P 1
H1103 H 0.2615 0.6808 0.0290 0.1711 0.202(3) Uiso R . P 2
H1131 H 0.2584 0.6639 0.0169 0.1507 0.798(3) Uiso R . P 1
C205b C 0.0386(14) 0.5988(7) 0.0227(5) 0.1023 0.202(3) Uani D U P 2
H1053 H -0.0320 0.5701 0.0397 0.1594 0.798(3) Uiso R . P 1
H1161 H -0.0107 0.5559 0.0302 0.1609 0.202(3) Uiso R . P 2
H1162 H -0.0213 0.6395 0.0146 0.1610 0.202(3) Uiso R . P 2
H1163 H 0.0851 0.5864 -0.0030 0.1610 0.202(3) Uiso R . P 2
H1133 H 0.1413 0.6103 -0.0053 0.1509 0.798(3) Uiso R . P 1
H1132 H 0.1110 0.6966 0.0081 0.1493 0.798(3) Uiso R . P 1
H1102 H 0.1452 0.7346 0.0369 0.1709 0.202(3) Uiso R . P 2
H1093 H 0.1221 0.7320 0.0902 0.1578 0.798(3) Uiso R . P 1
H1092 H 0.1651 0.6679 0.1298 0.1588 0.798(3) Uiso R . P 1
H1062 H 0.1211 0.6493 0.1320 0.1389 0.202(3) Uiso R . P 2
H1061 H 0.0057 0.6829 0.0968 0.1389 0.202(3) Uiso R . P 2
H1052 H -0.0553 0.6566 0.0536 0.1575 0.798(3) Uiso R . P 1
H861 H 0.3977 0.6095 0.0745 0.0651 1.0000 Uiso R . . .
H691 H 0.4362 0.3438 0.0322 0.0669 1.0000 Uiso R . . .
H631 H 0.7126 0.2504 0.0936 0.0582 1.0000 Uiso R . . .
H621 H 0.8234 0.1472 0.0696 0.0554 1.0000 Uiso R . . .
C9b C 0.8172(2) 0.07648(13) -0.04959(7) 0.0557 1.0000 Uani . . . .
C10b C 0.8831(2) 0.02187(15) -0.07264(8) 0.0624 1.0000 Uani . . . .
C11b C 0.8979(2) -0.04709(14) -0.05438(8) 0.0578 1.0000 Uani . . . .
C12 C 0.84905(19) -0.06513(12) -0.01232(7) 0.0493 1.0000 Uani . . . .
C11a C 0.8699(2) -0.13752(13) 0.00583(9) 0.0622 1.0000 Uani . . . .
C10a C 0.8274(2) -0.15711(14) 0.04644(9) 0.0690 1.0000 Uani . . . .
C9a C 0.7592(2) -0.10463(13) 0.07054(8) 0.0613 1.0000 Uani . . . .
H1391 H 0.7275 -0.1184 0.0982 0.0724 1.0000 Uiso R . . .
H1381 H 0.8420 -0.2045 0.0586 0.0810 1.0000 Uiso R . . .
H1371 H 0.9139 -0.1726 -0.0108 0.0726 1.0000 Uiso R . . .
H1351 H 0.9435 -0.0838 -0.0684 0.0692 1.0000 Uiso R . . .
H1341 H 0.9163 0.0345 -0.1009 0.0744 1.0000 Uiso R . . .
H1331 H 0.8066 0.1250 -0.0621 0.0671 1.0000 Uiso R . . .
H521 H 0.4922 0.0318 0.0396 0.0546 1.0000 Uiso R . . .
H511 H 0.3811 0.1012 0.0896 0.0543 1.0000 Uiso R . . .
H491 H 0.3738 0.1713 0.1652 0.0592 1.0000 Uiso R . . .

loop_
_atom_site_aniso_label
_atom_site_aniso_U_11
_atom_site_aniso_U_22
_atom_site_aniso_U_33
_atom_site_aniso_U_23
_atom_site_aniso_U_13
_atom_site_aniso_U_12
P1a 0.0689(4) 0.0635(4) 0.0554(4) 0.0036(3) 0.0209(3) 0.0214(3)
C14a 0.0511(12) 0.0510(12) 0.0386(11) 0.0005(9) 0.0133(9) 0.0072(10)
C15a 0.0574(13) 0.0451(12) 0.0468(12) -0.0059(10) 0.0162(10) -0.0046(10)
C22a 0.0753(17) 0.0502(14) 0.0717(16) -0.0148(12) 0.0268(13) -0.0128(12)
C220a 0.0823(18) 0.0736(18) 0.0741(17) -0.0236(14) 0.0126(14) -0.0154(15)
C221a 0.145(3) 0.0566(17) 0.092(2) 0.0036(16) 0.021(2) -0.0163(18)
C222a 0.099(2) 0.084(2) 0.155(3) -0.049(2) 0.065(2) -0.0496(18)
C16a 0.0427(12) 0.0538(13) 0.0613(14) -0.0101(11) 0.0145(10) -0.0085(10)
C17a 0.0451(11) 0.0468(12) 0.0497(12) -0.0058(10) 0.0118(9) -0.0019(9)
C20a 0.0533(13) 0.0525(13) 0.0721(15) -0.0136(12) 0.0177(11) 0.0035(11)
C200a 0.083(2) 0.0673(18) 0.126(2) -0.0407(18) 0.0219(18) 0.0043(15)
C201a 0.087(2) 0.112(3) 0.122(3) -0.020(2) -0.0084(19) 0.045(2)
C202a 0.111(2) 0.086(2) 0.153(3) -0.020(2) 0.092(2) -0.0002(19)
C18a 0.0478(12) 0.0467(12) 0.0515(12) -0.0053(10) 0.0067(10) -0.0054(10)
C19a 0.0419(11) 0.0565(13) 0.0408(11) 0.0016(10) 0.0073(9) -0.0009(10)
C21a 0.0401(12) 0.0740(16) 0.0598(14) -0.0006(12) 0.0040(10) -0.0027(11)
C210a 0.0718(18) 0.143(3) 0.0780(19) -0.0011(19) 0.0194(15) -0.0446(19)
C211a 0.0520(16) 0.134(3) 0.124(3) -0.048(2) -0.0018(16) -0.0243(17)
C212a 0.0588(18) 0.135(3) 0.132(3) 0.036(2) -0.0234(18) 0.0038(19)
C1a 0.0449(12) 0.0501(13) 0.0563(13) -0.0043(10) 0.0143(10) 0.0026(10)
C2a 0.0426(11) 0.0480(12) 0.0486(12) -0.0004(10) 0.0151(9) 0.0009(9)
C3a 0.0354(10) 0.0512(12) 0.0536(12) 0.0030(10) 0.0090(9) 0.0027(9)
C4a 0.0395(11) 0.0511(12) 0.0456(11) -0.0024(10) 0.0071(9) -0.0002(9)
C5a 0.0409(11) 0.0476(12) 0.0480(12) -0.0016(10) 0.0124(9) 0.0003(9)
C6a 0.0399(11) 0.0652(15) 0.0522(13) -0.0010(11) 0.0056(9) 0.0112(10)
C7a 0.0497(12) 0.0668(15) 0.0447(12) -0.0049(11) 0.0055(10) 0.0049(11)
C8a 0.0374(11) 0.0476(12) 0.0526(12) -0.0063(10) 0.0067(9) 0.0054(9)
C13 0.0321(10) 0.0476(12) 0.0474(11) -0.0112(9) 0.0034(8) 0.0028(9)
C8b 0.0350(10) 0.0514(12) 0.0467(11) -0.0080(10) 0.0057(9) 0.0037(9)
C5b 0.0430(11) 0.0419(11) 0.0494(12) -0.0008(9) 0.0107(9) 0.0032(9)
C6b 0.0393(11) 0.0480(12) 0.0565(13) -0.0045(10) 0.0052(9) 0.0041(9)
C7b 0.0516(13) 0.0477(12) 0.0539(13) -0.0080(10) 0.0074(10) 0.0022(10)
C2b 0.0487(12) 0.0417(12) 0.0555(13) 0.0013(10) 0.0140(10) 0.0063(9)
C3b 0.0503(13) 0.0533(13) 0.0568(13) 0.0029(11) 0.0051(10) 0.0123(10)
C4b 0.0511(12) 0.0504(13) 0.0511(12) -0.0050(10) 0.0036(10) 0.0057(10)
C1b 0.0549(13) 0.0474(13) 0.0628(14) 0.0045(11) 0.0121(11) 0.0133(10)
P1b 0.0791(5) 0.0653(4) 0.0597(4) 0.0007(3) 0.0101(3) 0.0338(4)
C14b 0.0566(13) 0.0497(13) 0.0484(12) -0.0052(10) 0.0068(10) 0.0151(11)
C19b 0.0474(12) 0.0600(14) 0.0575(14) -0.0093(11) 0.0124(10) 0.0099(11)
C21b 0.0466(13) 0.0766(18) 0.0883(19) -0.0187(15) 0.0118(13) 0.0080(12)
C210b 0.0719(19) 0.113(3) 0.128(3) -0.042(2) 0.0498(18) -0.0164(18)
C211b 0.0519(16) 0.089(2) 0.175(3) -0.040(2) 0.0137(18) -0.0118(15)
C212b 0.0677(19) 0.140(3) 0.124(3) -0.020(2) -0.0177(19) 0.017(2)
C18b 0.0514(13) 0.0466(13) 0.0710(15) -0.0020(11) 0.0194(11) 0.0025(10)
C17b 0.0485(12) 0.0450(12) 0.0536(12) 0.0006(10) 0.0140(10) 0.0084(10)
C16b 0.0442(12) 0.0485(12) 0.0570(13) 0.0015(10) 0.0092(10) 0.0039(10)
C15b 0.0582(13) 0.0449(12) 0.0451(12) -0.0024(10) 0.0067(10) 0.0071(10)
C22b 0.0699(15) 0.0456(13) 0.0613(14) 0.0048(11) 0.0067(12) 0.0006(11)
C220b 0.0757(18) 0.0696(18) 0.107(2) 0.0221(16) 0.0264(16) -0.0052(14)
C221b 0.100(2) 0.0681(18) 0.0733(17) 0.0183(14) 0.0086(16) -0.0022(16)
C222b 0.096(2) 0.0651(17) 0.090(2) -0.0165(15) 0.0082(17) -0.0153(15)
C20b 0.0538(13) 0.0491(13) 0.0705(15) 0.0075(12) 0.0157(11) 0.0102(11)
C200b 0.051(2) 0.068(2) 0.176(5) 0.032(3) 0.023(2) 0.0197(17)
C201b 0.102(8) 0.088(7) 0.100(8) 0.023(7) 0.030(7) 0.058(7)
C202b 0.106(3) 0.060(2) 0.121(3) -0.020(2) 0.002(3) 0.030(2)
C203b 0.084(8) 0.075(7) 0.185(10) 0.037(8) 0.016(8) 0.009(7)
C204b 0.093(3) 0.099(3) 0.098(3) 0.041(2) 0.027(2) 0.039(2)
C205b 0.112(8) 0.073(7) 0.117(8) 0.003(7) -0.003(8) 0.042(7)
C9b 0.0525(13) 0.0629(15) 0.0528(13) -0.0029(11) 0.0105(10) 0.0062(11)
C10b 0.0537(14) 0.0862(19) 0.0498(13) -0.0096(13) 0.0162(11) 0.0086(13)
C11b 0.0426(12) 0.0727(17) 0.0582(14) -0.0244(13) 0.0070(10) 0.0121(11)
C12 0.0370(11) 0.0556(13) 0.0542(13) -0.0158(11) 0.0014(9) 0.0066(10)
C11a 0.0562(14) 0.0530(14) 0.0773(17) -0.0210(13) 0.0073(12) 0.0122(11)
C10a 0.0702(16) 0.0481(14) 0.0891(19) -0.0012(13) 0.0115(14) 0.0144(12)
C9a 0.0619(15) 0.0548(14) 0.0695(15) 0.0027(12) 0.0171(12) 0.0080(12)

loop_
_atom_type_symbol
_atom_type_scat_dispersion_real
_atom_type_scat_dispersion_imag
_atom_type_scat_Cromer_Mann_a1
_atom_type_scat_Cromer_Mann_b1
_atom_type_scat_Cromer_Mann_a2
_atom_type_scat_Cromer_Mann_b2
_atom_type_scat_Cromer_Mann_a3
_atom_type_scat_Cromer_Mann_b3
_atom_type_scat_Cromer_Mann_a4
_atom_type_scat_Cromer_Mann_b4
_atom_type_scat_Cromer_Mann_c
_atom_type_scat_source
C 0.0033 0.0016 2.3100 20.8439 1.0200 10.2075 1.5886 0.5687 0.8650 51.6512 0.2156 'International Tables Vol C 4.2.6.8 and 6.1.1.4'
H 0.0000 0.0000 0.4930 10.5109 0.3229 26.1257 0.1402 3.1424 0.0408 57.7998 0.0030 'International Tables Vol C 4.2.6.8 and 6.1.1.4'
P 0.1023 0.0942 6.4345 1.9067 4.1791 27.1570 1.7800 0.5260 1.4908 68.1645 1.1149 'International Tables Vol C 4.2.6.8 and 6.1.1.4'

loop_
_geom_angle_atom_site_label_1
_geom_angle_atom_site_label_2
_geom_angle_atom_site_label_3
_geom_angle
_geom_angle_publ_flag
C14a P1a C1a 104.00(11) yes
P1a C14a C15a 120.83(17) yes
P1a C14a C19a 119.82(16) yes
C15a C14a C19a 119.33(18) yes
C14a C15a C22a 125.22(19) yes
C14a C15a C16a 117.96(19) yes
C22a C15a C16a 116.78(19) yes
C15a C22a C220a 112.3(2) yes
C15a C22a C221a 110.1(2) yes
C220a C22a C221a 111.1(2) yes
C15a C22a C222a 111.8(2) yes
C220a C22a C222a 105.2(2) yes
C221a C22a C222a 106.0(2) yes
C22a C220a H51 109.7 no
C22a C220a H52 112.2 no
H51 C220a H52 108.5 no
C22a C220a H53 109.5 no
H51 C220a H53 107.8 no
H52 C220a H53 109.0 no
C22a C221a H93 108.5 no
C22a C221a H92 105.2 no
H93 C221a H92 109.8 no
C22a C221a H91 113.1 no
H93 C221a H91 110.1 no
H92 C221a H91 109.9 no
C22a C222a H133 109.6 no
C22a C222a H132 108.4 no
H133 C222a H132 107.7 no
C22a C222a H131 110.5 no
H133 C222a H131 111.5 no
H132 C222a H131 109.1 no
C15a C16a C17a 124.0(2) yes
C15a C16a H171 117.3 no
C17a C16a H171 118.8 no
C16a C17a C20a 119.91(19) yes
C16a C17a C18a 116.85(19) yes
C20a C17a C18a 123.2(2) yes
C17a C20a C200a 112.6(2) yes
C17a C20a C201a 109.5(2) yes
C200a C20a C201a 108.5(2) yes
C17a C20a C202a 109.4(2) yes
C200a C20a C202a 107.0(2) yes
C201a C20a C202a 109.8(2) yes
C20a C200a H202 107.7 no
C20a C200a H201 108.4 no
H202 C200a H201 110.1 no
C20a C200a H203 107.0 no
H202 C200a H203 111.6 no
H201 C200a H203 111.8 no
C20a C201a H242 110.0 no
C20a C201a H243 107.0 no
H242 C201a H243 107.9 no
C20a C201a H241 107.1 no
H242 C201a H241 112.1 no
H243 C201a H241 112.6 no
C20a C202a H281 109.5 no
C20a C202a H283 108.5 no
H281 C202a H283 107.0 no
C20a C202a H282 110.5 no
H281 C202a H282 109.8 no
H283 C202a H282 111.4 no
C17a C18a C19a 123.6(2) yes
C17a C18a H321 118.2 no
C19a C18a H321 118.3 no
C14a C19a C18a 118.16(19) yes
C14a C19a C21a 125.20(19) yes
C18a C19a C21a 116.6(2) yes
C19a C21a C210a 111.55(19) yes
C19a C21a C211a 111.93(19) yes
C210a C21a C211a 105.6(2) yes
C19a C21a C212a 111.2(2) yes
C210a C21a C212a 111.3(2) yes
C211a C21a C212a 105.0(2) yes
C21a C210a H352 107.7 no
C21a C210a H351 110.8 no
H352 C210a H351 110.4 no
C21a C210a H353 111.3 no
H352 C210a H353 107.7 no
H351 C210a H353 109.0 no
C21a C211a H391 108.1 no
C21a C211a H393 107.6 no
H391 C211a H393 112.0 no
C21a C211a H392 106.4 no
H391 C211a H392 111.5 no
H393 C211a H392 111.1 no
C21a C212a H431 109.5 no
C21a C212a H432 107.6 no
H431 C212a H432 110.2 no
C21a C212a H433 109.9 no
H431 C212a H433 110.2 no
H432 C212a H433 109.4 no
P1a C1a C2a 123.33(16) yes
P1a C1a H491 119.5 no
C2a C1a H491 117.0 no
C1a C2a C3a 121.04(19) yes
C1a C2a C7a 121.4(2) yes
C3a C2a C7a 117.55(19) yes
C2a C3a C4a 121.42(19) yes
C2a C3a H511 119.5 no
C4a C3a H511 119.1 no
C3a C4a C5a 120.9(2) yes
C3a C4a H521 120.1 no
C5a C4a H521 118.9 no
C4a C5a C6a 117.65(19) yes
C4a C5a C8a 122.91(19) yes
C6a C5a C8a 119.30(18) yes
C5a C6a C7a 121.7(2) yes
C5a C6a H541 118.9 no
C7a C6a H541 119.4 no
C2a C7a C6a 120.7(2) yes
C2a C7a H551 119.7 no
C6a C7a H551 119.6 no
C5a C8a C13 126.07(18) yes
C5a C8a C9a 114.72(19) yes
C13 C8a C9a 119.19(19) yes
C8a C13 C8b 126.28(17) yes
C8a C13 C12 116.96(19) yes
C8b C13 C12 116.76(18) yes
C13 C8b C5b 125.82(17) yes
C13 C8b C9b 119.54(19) yes
C5b C8b C9b 114.62(19) yes
C8b C5b C6b 123.51(19) yes
C8b C5b C4b 118.62(19) yes
C6b C5b C4b 117.72(19) yes
C5b C6b C7b 121.3(2) yes
C5b C6b H621 120.0 no
C7b C6b H621 118.7 no
C6b C7b C2b 120.8(2) yes
C6b C7b H631 119.8 no
C2b C7b H631 119.4 no
C7b C2b C3b 117.43(19) yes
C7b C2b C1b 122.1(2) yes
C3b C2b C1b 120.4(2) yes
C2b C3b C4b 121.6(2) yes
C2b C3b H651 119.8 no
C4b C3b H651 118.6 no
C5b C4b C3b 121.1(2) yes
C5b C4b H661 119.9 no
C3b C4b H661 119.0 no
C2b C1b P1b 125.43(17) yes
C2b C1b H691 116.4 no
P1b C1b H691 118.1 no
C1b P1b C14b 101.24(12) yes
P1b C14b C19b 119.84(17) yes
P1b C14b C15b 120.57(18) yes
C19b C14b C15b 119.56(19) yes
C14b C19b C21b 125.3(2) yes
C14b C19b C18b 118.0(2) yes
C21b C19b C18b 116.7(2) yes
C19b C21b C210b 111.3(2) yes
C19b C21b C211b 111.5(2) yes
C210b C21b C211b 106.9(2) yes
C19b C21b C212b 111.9(2) yes
C210b C21b C212b 109.9(2) yes
C211b C21b C212b 105.1(2) yes
C21b C210b H741 111.6 no
C21b C210b H742 108.4 no
H741 C210b H742 109.1 no
C21b C210b H743 110.9 no
H741 C210b H743 108.2 no
H742 C210b H743 108.6 no
C21b C211b H782 110.0 no
C21b C211b H781 109.9 no
H782 C211b H781 108.9 no
C21b C211b H783 109.8 no
H782 C211b H783 109.7 no
H781 C211b H783 108.4 no
C21b C212b H821 110.2 no
C21b C212b H823 113.4 no
H821 C212b H823 108.9 no
C21b C212b H822 109.8 no
H821 C212b H822 106.8 no
H823 C212b H822 107.6 no
C19b C18b C17b 123.7(2) yes
C19b C18b H861 119.9 no
C17b C18b H861 116.4 no
C18b C17b C16b 116.83(19) yes
C18b C17b C20b 120.52(19) yes
C16b C17b C20b 122.60(19) yes
C17b C16b C15b 123.7(2) yes
C17b C16b H881 118.8 no
C15b C16b H881 117.5 no
C14b C15b C16b 117.8(2) yes
C14b C15b C22b 124.93(19) yes
C16b C15b C22b 117.2(2) yes
C15b C22b C220b 111.74(19) yes
C15b C22b C221b 110.2(2) yes
C220b C22b C221b 105.7(2) yes
C15b C22b C222b 112.45(19) yes
C220b C22b C222b 106.3(2) yes
C221b C22b C222b 110.2(2) yes
C22b C220b H912 107.9 no
C22b C220b H913 107.9 no
H912 C220b H913 111.1 no
C22b C220b H911 109.2 no
H912 C220b H911 110.0 no
H913 C220b H911 110.5 no
C22b C221b H951 109.5 no
C22b C221b H953 108.0 no
H951 C221b H953 108.5 no
C22b C221b H952 112.5 no
H951 C221b H952 109.1 no
H953 C221b H952 109.1 no
C22b C222b H992 110.9 no
C22b C222b H991 111.4 no
H992 C222b H991 109.4 no
C22b C222b H993 109.6 no
H992 C222b H993 107.4 no
H991 C222b H993 107.9 no
C17b C20b C200b 113.9(2) yes
C17b C20b C202b 109.0(2) yes
C200b C20b C202b 108.6(3) yes
C17b C20b C204b 110.0(2) yes
C200b C20b C204b 107.7(3) yes
C202b C20b C204b 107.4(3) yes
C20b C200b H1051 106.1 no
C20b C200b H1053 108.2 no
H1051 C200b H1053 112.0 no
C20b C200b H1052 108.4 no
H1051 C200b H1052 110.8 no
H1053 C200b H1052 111.2 no
C20b C201b H1063 114.4 no
C20b C201b H1062 108.4 no
H1063 C201b H1062 107.7 no
C20b C201b H1061 106.7 no
H1063 C201b H1061 109.1 no
H1062 C201b H1061 110.5 no
C20b C202b H1091 109.0 no
C20b C202b H1093 109.2 no
H1091 C202b H1093 111.2 no
C20b C202b H1092 104.7 no
H1091 C202b H1092 109.8 no
H1093 C202b H1092 112.7 no
C20b C203b H1101 109.1 no
C20b C203b H1103 103.6 no
H1101 C203b H1103 108.4 no
C20b C203b H1102 116.9 no
H1101 C203b H1102 108.9 no
H1103 C203b H1102 109.5 no
C20b C204b H1131 107.6 no
C20b C204b H1133 105.6 no
H1131 C204b H1133 110.9 no
C20b C204b H1132 108.3 no
H1131 C204b H1132 110.5 no
H1133 C204b H1132 113.6 no
C20b C205b H1161 112.6 no
C20b C205b H1162 107.7 no
H1161 C205b H1162 109.4 no
C20b C205b H1163 109.0 no
H1161 C205b H1163 108.1 no
H1162 C205b H1163 110.1 no
C8b C9b C10b 122.6(2) yes
C8b C9b H1331 117.5 no
C10b C9b H1331 120.0 no
C9b C10b C11b 119.4(2) yes
C9b C10b H1341 119.0 no
C11b C10b H1341 121.6 no
C10b C11b C12 121.2(2) yes
C10b C11b H1351 121.1 no
C12 C11b H1351 117.7 no
C13 C12 C11b 120.6(2) yes
C13 C12 C11a 120.5(2) yes
C11b C12 C11a 118.9(2) yes
C12 C11a C10a 121.2(2) yes
C12 C11a H1371 119.0 no
C10a C11a H1371 119.8 no
C11a C10a C9a 119.3(2) yes
C11a C10a H1381 121.3 no
C9a C10a H1381 119.4 no
C10a C9a C8a 122.8(2) yes
C10a C9a H1391 119.6 no
C8a C9a H1391 117.6 no

loop_
_geom_bond_atom_site_label_1
_geom_bond_atom_site_label_2
_geom_bond_distance
_geom_bond_publ_flag
P1a C14a 1.853(2) yes
P1a C1a 1.660(2) yes
C14a C15a 1.432(3) yes
C14a C19a 1.416(3) yes
C15a C22a 1.558(3) yes
C15a C16a 1.386(3) yes
C22a C220a 1.526(3) yes
C22a C221a 1.533(4) yes
C22a C222a 1.553(4) yes
C220a H51 0.971 no
C220a H52 0.977 no
C220a H53 0.976 no
C221a H93 0.978 no
C221a H92 0.967 no
C221a H91 0.988 no
C222a H133 0.966 no
C222a H132 0.984 no
C222a H131 0.987 no
C16a C17a 1.381(3) yes
C16a H171 0.944 no
C17a C20a 1.530(3) yes
C17a C18a 1.379(3) yes
C20a C200a 1.522(3) yes
C20a C201a 1.531(4) yes
C20a C202a 1.535(3) yes
C200a H202 0.971 no
C200a H201 0.979 no
C200a H203 0.983 no
C201a H242 0.965 no
C201a H243 0.980 no
C201a H241 0.985 no
C202a H281 0.961 no
C202a H283 0.956 no
C202a H282 0.976 no
C18a C19a 1.400(3) yes
C18a H321 0.906 no
C19a C21a 1.560(3) yes
C21a C210a 1.522(3) yes
C21a C211a 1.545(3) yes
C21a C212a 1.529(3) yes
C210a H352 0.958 no
C210a H351 0.985 no
C210a H353 0.977 no
C211a H391 0.978 no
C211a H393 0.977 no
C211a H392 0.977 no
C212a H431 0.960 no
C212a H432 0.972 no
C212a H433 0.964 no
C1a C2a 1.471(3) yes
C1a H491 0.975 no
C2a C3a 1.394(3) yes
C2a C7a 1.401(3) yes
C3a C4a 1.387(3) yes
C3a H511 0.913 no
C4a C5a 1.395(3) yes
C4a H521 0.951 no
C5a C6a 1.391(3) yes
C5a C8a 1.502(3) yes
C6a C7a 1.384(3) yes
C6a H541 0.939 no
C7a H551 0.957 no
C8a C13 1.442(3) yes
C8a C9a 1.375(3) yes
C13 C8b 1.436(3) yes
C13 C12 1.441(3) yes
C8b C5b 1.498(3) yes
C8b C9b 1.379(3) yes
C5b C6b 1.392(3) yes
C5b C4b 1.396(3) yes
C6b C7b 1.386(3) yes
C6b H621 0.969 no
C7b C2b 1.408(3) yes
C7b H631 0.935 no
C2b C3b 1.389(3) yes
C2b C1b 1.469(3) yes
C3b C4b 1.381(3) yes
C3b H651 0.962 no
C4b H661 0.924 no
C1b P1b 1.656(2) yes
C1b H691 0.939 no
P1b C14b 1.854(2) yes
C14b C19b 1.423(3) yes
C14b C15b 1.421(3) yes
C19b C21b 1.567(3) yes
C19b C18b 1.390(3) yes
C21b C210b 1.531(3) yes
C21b C211b 1.543(4) yes
C21b C212b 1.545(4) yes
C210b H741 0.975 no
C210b H742 0.983 no
C210b H743 0.966 no
C211b H782 0.984 no
C211b H781 0.963 no
C211b H783 0.960 no
C212b H821 0.963 no
C212b H823 0.962 no
C212b H822 0.973 no
C18b C17b 1.384(3) yes
C18b H861 0.949 no
C17b C16b 1.380(3) yes
C17b C20b 1.529(3) yes
C16b C15b 1.396(3) yes
C16b H881 0.940 no
C15b C22b 1.560(3) yes
C22b C220b 1.550(3) yes
C22b C221b 1.536(3) yes
C22b C222b 1.532(3) yes
C220b H912 0.980 no
C220b H913 0.970 no
C220b H911 0.979 no
C221b H951 0.971 no
C221b H953 0.948 no
C221b H952 0.981 no
C222b H992 0.983 no
C222b H991 0.982 no
C222b H993 0.971 no
C20b C200b 1.517(4) yes
C20b C202b 1.554(4) yes
C20b C204b 1.531(4) yes
C200b H1051 0.998 no
C200b H1053 0.990 no
C200b H1052 0.983 no
C201b H1063 0.957 no
C201b H1062 0.961 no
C201b H1061 0.965 no
C202b H1091 0.988 no
C202b H1093 0.971 no
C202b H1092 1.008 no
C203b H1101 0.957 no
C203b H1103 0.958 no
C203b H1102 0.959 no
C204b H1131 0.974 no
C204b H1133 0.979 no
C204b H1132 0.977 no
C205b H1161 0.959 no
C205b H1162 0.962 no
C205b H1163 0.956 no
C9b C10b 1.402(3) yes
C9b H1331 0.944 no
C10b C11b 1.347(3) yes
C10b H1341 0.953 no
C11b C12 1.410(3) yes
C11b H1351 0.927 no
C12 C11a 1.408(3) yes
C11a C10a 1.350(3) yes
C11a H1371 0.938 no
C10a C9a 1.405(3) yes
C10a H1381 0.925 no
C9a H1391 0.935 no

loop_
_geom_hbond_atom_site_label_D
_geom_hbond_atom_site_label_H
_geom_hbond_atom_site_label_A
_geom_hbond_site_symmetry_A
_geom_hbond_angle_DHA
_geom_hbond_distance_DH
_geom_hbond_distance_HA
_geom_hbond_distance_DA
_geom_hbond_publ_flag
C220a H52 C1a . 144 0.98 2.59 3.426(4) yes
C212a H432 C201b 3_545 167 0.97 2.49 3.441(4) yes
